data_4313883
loop_
_publ_author_name
'Jos\'e Vicente'
'Mar\'ia Teresa Chicote'
'Sonia Huertas'
'Peter G. Jones'

_publ_section_title
;
 1,1-Ethylenedithiolato Complexes of Palladium(II) and Platinum(II) with
 Isocyanide and Carbene Ligands
;
_journal_name_full 'Inorganic Chemistry'
_journal_page_first 4268
_journal_page_last 4274
_journal_paper_doi 10.1021/ic0343758
_journal_volume 42
_journal_year 2003
_chemical_formula_sum 'C24 H24 N2 O2 Pt S2'
_chemical_formula_weight 631.66
_chemical_name_systematic
;
 ?
;
_space_group_IT_number 2
_symmetry_cell_setting triclinic
_symmetry_space_group_name_Hall '-P 1'
_symmetry_space_group_name_H-M 'P -1'
_atom_sites_solution_hydrogens geom
_atom_sites_solution_primary Patterson
_atom_sites_solution_secondary difmap
_audit_creation_method SHELXL-97
_cell_angle_alpha 70.409(3)
_cell_angle_beta 76.920(3)
_cell_angle_gamma 74.938(3)
_cell_formula_units_Z 2
_cell_length_a 9.5174(6)
_cell_length_b 11.3869(6)
_cell_length_c 12.1696(8)
_cell_measurement_reflns_used 7089
_cell_measurement_temperature 143(2)
_cell_measurement_theta_max 28
_cell_measurement_theta_min 2
_cell_volume 1185.71(13)
_computing_cell_refinement 'Bruker SAINT'
_computing_data_collection 'Bruker SMART'
_computing_data_reduction 'Bruker SAINT'
_computing_molecular_graphics 'Siemens XP'
_computing_publication_material SHELXL-97
_computing_structure_refinement 'SHELXL-97 (Sheldrick, 1997)'
_computing_structure_solution 'SHELXS-97 (Sheldrick, 1990)'
_diffrn_ambient_temperature 143(2)
_diffrn_detector_area_resol_mean 8.192
_diffrn_measured_fraction_theta_full 0.992
_diffrn_measured_fraction_theta_max 0.992
_diffrn_measurement_device_type 'Bruker SMART 1000 CCD'
_diffrn_measurement_method '\w- and \f-scan'
_diffrn_radiation_monochromator graphite
_diffrn_radiation_source 'fine-focus sealed tube'
_diffrn_radiation_type MoK\a
_diffrn_radiation_wavelength 0.71073
_diffrn_reflns_av_R_equivalents 0.0499
_diffrn_reflns_av_sigmaI/netI 0.0383
_diffrn_reflns_limit_h_max 13
_diffrn_reflns_limit_h_min -13
_diffrn_reflns_limit_k_max 16
_diffrn_reflns_limit_k_min -16
_diffrn_reflns_limit_l_max 17
_diffrn_reflns_limit_l_min -17
_diffrn_reflns_number 19060
_diffrn_reflns_theta_full 30.00
_diffrn_reflns_theta_max 30.03
_diffrn_reflns_theta_min 1.80
_exptl_absorpt_coefficient_mu 6.116
_exptl_absorpt_correction_T_max 0.5667
_exptl_absorpt_correction_T_min 0.2686
_exptl_absorpt_correction_type numerical
_exptl_absorpt_process_details XPREP
_exptl_crystal_colour yellow
_exptl_crystal_density_diffrn 1.769
_exptl_crystal_density_method 'not measured'
_exptl_crystal_description tablet
_exptl_crystal_F_000 616
_exptl_crystal_size_max 0.20
_exptl_crystal_size_mid 0.20
_exptl_crystal_size_min 0.11
_refine_diff_density_max 0.824
_refine_diff_density_min -1.682
_refine_diff_density_rms 0.144
_refine_ls_extinction_method none
_refine_ls_goodness_of_fit_ref 1.002
_refine_ls_hydrogen_treatment 'rigid methyls, others riding'
_refine_ls_matrix_type full
_refine_ls_number_parameters 286
_refine_ls_number_reflns 6876
_refine_ls_number_restraints 78
_refine_ls_restrained_S_all 0.996
_refine_ls_R_factor_all 0.0248
_refine_ls_R_factor_gt 0.0211
_refine_ls_shift/su_max 0.004
_refine_ls_shift/su_mean 0.000
_refine_ls_structure_factor_coef Fsqd
_refine_ls_weighting_details 'calc w=1/[\s^2^(Fo^2^)+(0.0227P)^2^] where P=(Fo^2^+2Fc^2^)/3'
_refine_ls_weighting_scheme calc
_refine_ls_wR_factor_gt 0.0418
_refine_ls_wR_factor_ref 0.0427
_reflns_number_gt 6374
_reflns_number_total 6876
_reflns_threshold_expression >2sigma(I)
_cod_data_source_file ic0343758si20030523_114906.cif
_cod_data_source_block sonday
_cod_original_cell_volume 1185.71(12)
_cod_database_code 4313883

loop_
_symmetry_equiv_pos_as_xyz
'x, y, z'
'-x, -y, -z'

loop_
_atom_site_label
_atom_site_type_symbol
_atom_site_fract_x
_atom_site_fract_y
_atom_site_fract_z
_atom_site_U_iso_or_equiv
_atom_site_adp_type
_atom_site_occupancy
_atom_site_symmetry_multiplicity
_atom_site_calc_flag
_atom_site_refinement_flags
_atom_site_disorder_assembly
_atom_site_disorder_group
Pt Pt 0.403600(8) 0.630342(6) 0.585941(6) 0.02134(3) Uani 1 1 d . . .
S1 S 0.26055(5) 0.54252(5) 0.75938(4) 0.02234(9) Uani 1 1 d . . .
S2 S 0.56981(6) 0.48742(5) 0.70453(4) 0.02560(10) Uani 1 1 d . . .
O1 O 0.3423(2) 0.22321(16) 1.09951(15) 0.0416(4) Uani 1 1 d U . .
O2 O 0.67022(19) 0.23071(19) 0.89192(16) 0.0422(4) Uani 1 1 d U . .
N1 N 0.1251(2) 0.79813(16) 0.47870(15) 0.0274(4) Uani 1 1 d U . .
N2 N 0.6367(2) 0.72657(16) 0.37108(15) 0.0262(4) Uani 1 1 d U . .
C1 C 0.4202(2) 0.44660(18) 0.81543(16) 0.0206(4) Uani 1 1 d U . .
C2 C 0.4331(2) 0.35843(18) 0.92304(17) 0.0213(4) Uani 1 1 d U . .
C3 C 0.3135(2) 0.31728(19) 1.01671(18) 0.0269(4) Uani 1 1 d U . .
C4 C 0.1561(3) 0.3872(2) 1.0136(2) 0.0383(5) Uani 1 1 d U . .
H4A H 0.1227 0.3838 0.9444 0.046 Uiso 1 1 calc R . .
H4B H 0.1491 0.4761 1.0088 0.046 Uiso 1 1 calc R . .
H4C H 0.0940 0.3471 1.0854 0.046 Uiso 1 1 calc R . .
C5 C 0.5838(2) 0.28995(18) 0.95235(18) 0.0239(4) Uani 1 1 d U . .
C6 C 0.6258(4) 0.2983(3) 1.0602(3) 0.0622(10) Uani 1 1 d U . .
H6A H 0.6744 0.2138 1.1042 0.075 Uiso 1 1 calc R . .
H6B H 0.5373 0.3291 1.1101 0.075 Uiso 1 1 calc R . .
H6C H 0.6934 0.3573 1.0369 0.075 Uiso 1 1 calc R . .
C10 C 0.2329(3) 0.73768(19) 0.51228(18) 0.0271(4) Uani 1 1 d U . .
C11 C -0.0091(2) 0.87451(18) 0.44642(17) 0.0245(4) Uani 1 1 d DU . .
C12 C -0.1377(3) 0.8528(2) 0.5255(2) 0.0328(5) Uani 1 1 d DU . .
C13 C -0.2685(3) 0.9321(3) 0.4907(2) 0.0402(6) Uani 1 1 d DU . .
H13 H -0.3588 0.9201 0.5414 0.048 Uiso 1 1 calc R . .
C14 C -0.2705(3) 1.0273(2) 0.3851(3) 0.0396(6) Uani 1 1 d DU . .
H14 H -0.3612 1.0807 0.3643 0.048 Uiso 1 1 calc R . .
C15 C -0.1400(3) 1.0452(2) 0.3092(2) 0.0322(5) Uani 1 1 d DU . .
H15 H -0.1424 1.1108 0.2363 0.039 Uiso 1 1 calc R . .
C16 C -0.0062(2) 0.96903(19) 0.33778(18) 0.0238(4) Uani 1 1 d DU . .
C17 C -0.1342(4) 0.7497(3) 0.6415(2) 0.0530(8) Uani 1 1 d U . .
H17A H -0.1192 0.6668 0.6281 0.079 Uiso 1 1 calc R . .
H17B H -0.2278 0.7644 0.6936 0.079 Uiso 1 1 calc R . .
H17C H -0.0534 0.7506 0.6786 0.079 Uiso 1 1 calc R . .
C18 C 0.1365(3) 0.9853(2) 0.25696(19) 0.0308(4) Uani 1 1 d U . .
H18A H 0.2060 0.9960 0.2995 0.037 Uiso 1 1 calc R . .
H18B H 0.1190 1.0606 0.1890 0.037 Uiso 1 1 calc R . .
H18C H 0.1777 0.9098 0.2296 0.037 Uiso 1 1 calc R . .
C20 C 0.5492(3) 0.69122(19) 0.44967(18) 0.0268(4) Uani 1 1 d U . .
C21 C 0.7399(2) 0.76955(17) 0.27380(17) 0.0214(4) Uani 1 1 d DU . .
C22 C 0.8877(2) 0.70961(19) 0.27704(19) 0.0272(4) Uani 1 1 d DU . .
C23 C 0.9883(3) 0.7538(2) 0.1790(2) 0.0372(5) Uani 1 1 d DU . .
H23 H 1.0897 0.7153 0.1776 0.045 Uiso 1 1 calc R . .
C24 C 0.9432(3) 0.8529(2) 0.0837(2) 0.0390(5) Uani 1 1 d DU . .
H24 H 1.0140 0.8819 0.0176 0.047 Uiso 1 1 calc R . .
C25 C 0.7959(3) 0.9107(2) 0.08324(19) 0.0339(5) Uani 1 1 d DU . .
H25 H 0.7669 0.9787 0.0166 0.041 Uiso 1 1 calc R . .
C26 C 0.6899(2) 0.87067(18) 0.17901(18) 0.0241(4) Uani 1 1 d DU . .
C27 C 0.9341(3) 0.6022(2) 0.3817(2) 0.0399(6) Uani 1 1 d U . .
H27A H 1.0418 0.5797 0.3725 0.048 Uiso 1 1 calc R . .
H27B H 0.8953 0.5283 0.3874 0.048 Uiso 1 1 calc R . .
H27C H 0.8956 0.6283 0.4535 0.048 Uiso 1 1 calc R . .
C28 C 0.5298(3) 0.9317(2) 0.1833(2) 0.0364(5) Uani 1 1 d U . .
H28A H 0.4964 0.9639 0.2521 0.044 Uiso 1 1 calc R . .
H28B H 0.4729 0.8687 0.1895 0.044 Uiso 1 1 calc R . .
H28C H 0.5153 1.0023 0.1112 0.044 Uiso 1 1 calc R . .

loop_
_atom_site_aniso_label
_atom_site_aniso_U_11
_atom_site_aniso_U_22
_atom_site_aniso_U_33
_atom_site_aniso_U_23
_atom_site_aniso_U_13
_atom_site_aniso_U_12
Pt 0.02587(5) 0.02061(4) 0.01531(4) -0.00115(3) -0.00229(3) -0.00705(3)
S1 0.0188(2) 0.0256(2) 0.0180(2) -0.00028(17) -0.00335(17) -0.00422(17)
S2 0.0200(2) 0.0307(2) 0.0202(2) -0.00098(18) -0.00009(18) -0.00634(19)
O1 0.0419(10) 0.0309(8) 0.0293(8) 0.0051(6) 0.0061(7) 0.0024(7)
O2 0.0224(8) 0.0606(11) 0.0445(10) -0.0271(9) -0.0050(7) 0.0056(8)
N1 0.0362(11) 0.0243(8) 0.0205(8) -0.0045(6) -0.0074(8) -0.0042(7)
N2 0.0325(10) 0.0236(8) 0.0215(8) -0.0045(6) -0.0009(7) -0.0095(7)
C1 0.0181(9) 0.0238(9) 0.0187(8) -0.0048(7) -0.0014(7) -0.0054(7)
C2 0.0176(9) 0.0235(9) 0.0202(8) -0.0054(7) -0.0010(7) -0.0027(7)
C3 0.0290(11) 0.0250(9) 0.0200(9) -0.0025(7) 0.0001(8) -0.0028(8)
C4 0.0235(11) 0.0458(13) 0.0294(11) 0.0031(10) 0.0040(9) -0.0049(9)
C5 0.0240(10) 0.0215(9) 0.0241(9) -0.0033(7) -0.0063(8) -0.0033(7)
C6 0.0541(19) 0.077(2) 0.072(2) -0.0499(18) -0.0437(17) 0.0261(16)
C10 0.0387(12) 0.0228(9) 0.0180(9) -0.0026(7) -0.0035(8) -0.0086(8)
C11 0.0285(11) 0.0242(9) 0.0208(9) -0.0077(7) -0.0035(8) -0.0040(7)
C12 0.0396(13) 0.0322(11) 0.0296(11) -0.0167(9) 0.0081(9) -0.0139(9)
C13 0.0291(12) 0.0480(14) 0.0506(15) -0.0305(12) 0.0108(11) -0.0130(10)
C14 0.0259(12) 0.0436(13) 0.0559(16) -0.0266(12) -0.0097(11) 0.0009(10)
C15 0.0314(12) 0.0306(11) 0.0339(11) -0.0086(9) -0.0128(10) 0.0004(9)
C16 0.0262(10) 0.0229(9) 0.0223(9) -0.0072(7) -0.0053(8) -0.0027(7)
C17 0.082(2) 0.0405(14) 0.0280(12) -0.0104(10) 0.0190(13) -0.0212(14)
C18 0.0302(12) 0.0332(11) 0.0242(10) -0.0058(8) 0.0014(9) -0.0066(9)
C20 0.0364(12) 0.0212(9) 0.0197(9) -0.0011(7) -0.0039(8) -0.0075(8)
C21 0.0231(10) 0.0214(8) 0.0193(8) -0.0040(7) -0.0020(7) -0.0075(7)
C22 0.0278(11) 0.0240(9) 0.0305(10) -0.0058(8) -0.0110(9) -0.0038(8)
C23 0.0219(11) 0.0410(12) 0.0513(15) -0.0187(11) -0.0007(10) -0.0081(9)
C24 0.0372(13) 0.0418(13) 0.0354(12) -0.0114(10) 0.0128(10) -0.0193(10)
C25 0.0475(14) 0.0288(10) 0.0211(9) 0.0003(8) -0.0017(9) -0.0135(9)
C26 0.0271(10) 0.0220(9) 0.0215(9) -0.0024(7) -0.0056(8) -0.0058(7)
C27 0.0478(16) 0.0284(11) 0.0456(14) -0.0053(10) -0.0298(12) 0.0008(10)
C28 0.0312(12) 0.0306(11) 0.0437(14) -0.0060(10) -0.0138(10) 0.0008(9)

loop_
_atom_type_symbol
_atom_type_description
_atom_type_scat_dispersion_real
_atom_type_scat_dispersion_imag
_atom_type_scat_source
C C 0.0033 0.0016 'International Tables Vol C Tables 4.2.6.8 and 6.1.1.4'
H H 0.0000 0.0000 'International Tables Vol C Tables 4.2.6.8 and 6.1.1.4'
N N 0.0061 0.0033 'International Tables Vol C Tables 4.2.6.8 and 6.1.1.4'
O O 0.0106 0.0060 'International Tables Vol C Tables 4.2.6.8 and 6.1.1.4'
S S 0.1246 0.1234 'International Tables Vol C Tables 4.2.6.8 and 6.1.1.4'
Pt Pt -1.7033 8.3905 'International Tables Vol C Tables 4.2.6.8 and 6.1.1.4'

loop_
_exptl_crystal_face_index_h
_exptl_crystal_face_index_k
_exptl_crystal_face_index_l
_exptl_crystal_face_perp_dist
0.00 1.00 0.00 0.0950
0.00 -1.00 0.00 0.0950
0.00 0.00 1.00 0.0440
0.00 0.00 -1.00 0.0640
-1.00 -1.00 -1.00 0.0900
1.00 1.00 1.00 0.0930
-2.00 1.00 1.00 0.1370
0.00 -1.00 -2.00 0.0820

loop_
_geom_angle_atom_site_label_1
_geom_angle_atom_site_label_2
_geom_angle_atom_site_label_3
_geom_angle
_geom_angle_site_symmetry_1
_geom_angle_site_symmetry_3
_geom_angle_publ_flag
C10 Pt C20 94.93(9) . . ?
C10 Pt S1 93.14(6) . . ?
C20 Pt S1 171.91(6) . . ?
C10 Pt S2 168.32(6) . . ?
C20 Pt S2 96.73(6) . . ?
S1 Pt S2 75.210(18) . . ?
C1 S1 Pt 89.55(7) . . ?
C1 S2 Pt 88.88(6) . . ?
C10 N1 C11 175.3(2) . . ?
C20 N2 C21 178.4(2) . . ?
C2 C1 S1 128.93(16) . . ?
C2 C1 S2 124.72(15) . . ?
S1 C1 S2 106.34(10) . . ?
C1 C2 C3 127.23(18) . . ?
C1 C2 C5 119.15(18) . . ?
C3 C2 C5 113.59(17) . . ?
O1 C3 C2 119.0(2) . . ?
O1 C3 C4 119.0(2) . . ?
C2 C3 C4 122.03(18) . . ?
O2 C5 C6 119.8(2) . . ?
O2 C5 C2 122.31(18) . . ?
C6 C5 C2 117.9(2) . . ?
N1 C10 Pt 173.94(19) . . ?
C12 C11 C16 123.9(2) . . ?
C12 C11 N1 118.04(19) . . ?
C16 C11 N1 118.07(19) . . ?
C13 C12 C11 116.2(2) . . ?
C13 C12 C17 122.2(2) . . ?
C11 C12 C17 121.6(2) . . ?
C14 C13 C12 121.9(2) . . ?
C13 C14 C15 119.9(2) . . ?
C16 C15 C14 121.2(2) . . ?
C15 C16 C11 116.9(2) . . ?
C15 C16 C18 122.4(2) . . ?
C11 C16 C18 120.68(19) . . ?
N2 C20 Pt 178.66(19) . . ?
N2 C21 C22 118.04(17) . . ?
N2 C21 C26 118.12(18) . . ?
C22 C21 C26 123.84(19) . . ?
C23 C22 C21 116.9(2) . . ?
C23 C22 C27 121.9(2) . . ?
C21 C22 C27 121.1(2) . . ?
C24 C23 C22 121.0(2) . . ?
C23 C24 C25 120.8(2) . . ?
C24 C25 C26 120.9(2) . . ?
C25 C26 C21 116.6(2) . . ?
C25 C26 C28 122.82(19) . . ?
C21 C26 C28 120.6(2) . . ?

loop_
_geom_bond_atom_site_label_1
_geom_bond_atom_site_label_2
_geom_bond_distance
_geom_bond_site_symmetry_2
_geom_bond_publ_flag
Pt C10 1.957(2) . ?
Pt C20 1.959(2) . ?
Pt S1 2.3022(5) . ?
Pt S2 2.3139(5) . ?
S1 C1 1.7536(19) . ?
S2 C1 1.766(2) . ?
O1 C3 1.219(2) . ?
O2 C5 1.201(3) . ?
N1 C10 1.152(3) . ?
N1 C11 1.401(3) . ?
N2 C20 1.151(3) . ?
N2 C21 1.393(3) . ?
C1 C2 1.366(3) . ?
C2 C3 1.465(3) . ?
C2 C5 1.502(3) . ?
C3 C4 1.505(3) . ?
C5 C6 1.493(3) . ?
C11 C12 1.396(3) . ?
C11 C16 1.397(3) . ?
C12 C13 1.393(4) . ?
C12 C17 1.505(3) . ?
C13 C14 1.376(4) . ?
C14 C15 1.387(4) . ?
C15 C16 1.386(3) . ?
C16 C18 1.500(3) . ?
C21 C22 1.398(3) . ?
C21 C26 1.399(3) . ?
C22 C23 1.387(3) . ?
C22 C27 1.497(3) . ?
C23 C24 1.378(4) . ?
C24 C25 1.387(4) . ?
C25 C26 1.391(3) . ?
C26 C28 1.498(3) . ?

loop_
_geom_hbond_atom_site_label_D
_geom_hbond_atom_site_label_H
_geom_hbond_atom_site_label_A
_geom_hbond_distance_DH
_geom_hbond_distance_HA
_geom_hbond_distance_DA
_geom_hbond_angle_DHA
_geom_hbond_site_symmetry_A
C17 H17B O1 0.98 2.54 3.385(3) 144.0 2_567
C28 H28C O1 0.98 2.60 3.274(3) 125.9 1_564
C18 H18C O2 0.98 2.50 3.442(3) 160.7 2_666
C23 H23 O2 0.95 2.41 3.204(3) 140.6 2_766
C28 H28B O2 0.98 2.51 3.411(3) 153.4 2_666
